data_7060326
loop_
_publ_author_name
'Some\,san, Adrian-Alexandru'
'Silvestru, Cristian'
'Varga, Richard A.'

_publ_section_title
;
 Reactivity of a carbonyl moiety in organotin(iv) compounds: novel Pd(ii)
 and Cu(ii) complexes supported by organotin(iv) ligands
;
_journal_issue 8
_journal_name_full 'New Journal of Chemistry'
_journal_page_first 3817
_journal_page_last 3827
_journal_paper_doi 10.1039/D0NJ06016J
_journal_volume 45
_journal_year 2021
_chemical_formula_moiety 'C72 H54 Cu F12 N4 O4 Sn2'
_chemical_formula_sum 'C72 H54 Cu F12 N4 O4 Sn2'
_chemical_formula_weight 1568.11
_space_group_crystal_system monoclinic
_space_group_IT_number 15
_space_group_name_Hall '-C 2yc'
_space_group_name_H-M_alt 'C 1 2/c 1'
_atom_sites_solution_hydrogens geom
_audit_update_record
;
2020-05-13 deposited with the CCDC.	2021-01-21 downloaded from the CCDC.
;
_cell_angle_alpha 90
_cell_angle_beta 111.2470(10)
_cell_angle_gamma 90
_cell_formula_units_Z 4
_cell_length_a 27.3118(9)
_cell_length_b 12.8432(5)
_cell_length_c 20.0980(7)
_cell_measurement_reflns_used 9658
_cell_measurement_temperature 100.(2)
_cell_measurement_theta_max 28.2955
_cell_measurement_theta_min 2.5736
_cell_volume 6570.6(4)
_computing_cell_refinement 'SAINT V8.38A (Bruker AXS Inc., 2017)'
_computing_data_collection 'Bruker APEX3 2018.7-2'
_computing_data_reduction 'SAINT V8.38A (Bruker AXS Inc., 2017)'
_computing_molecular_graphics 'shelXle (C.B. Huebschle, rev 924)'
_computing_publication_material 'Bruker APEX3 2018.7-2'
_computing_structure_refinement 'SHELXL-2018/3 (Sheldrick, 2018)'
_computing_structure_solution 'SHELXT 2014/5 (Sheldrick, 2014)'
_diffrn_ambient_temperature 100.(2)
_diffrn_detector_area_resol_mean 7.3910
_diffrn_measured_fraction_theta_full 0.999
_diffrn_measured_fraction_theta_max 0.999
_diffrn_measurement_device_type 'Bruker D8 Venture'
_diffrn_measurement_method '\f and \w scans'
_diffrn_radiation_monochromator 'multilayer optics'
_diffrn_radiation_type 'Mo K\a'
_diffrn_radiation_wavelength 0.71073
_diffrn_reflns_av_R_equivalents 0.0366
_diffrn_reflns_av_unetI/netI 0.0156
_diffrn_reflns_limit_h_max 33
_diffrn_reflns_limit_h_min -36
_diffrn_reflns_limit_k_max 17
_diffrn_reflns_limit_k_min -17
_diffrn_reflns_limit_l_max 26
_diffrn_reflns_limit_l_min -26
_diffrn_reflns_number 111572
_diffrn_reflns_theta_full 28.30
_diffrn_reflns_theta_max 28.30
_diffrn_reflns_theta_min 2.18
_diffrn_source 'Incoatec Mo--I\mS 3.0 microfocus source'
_exptl_absorpt_coefficient_mu 1.162
_exptl_absorpt_correction_T_max 0.93
_exptl_absorpt_correction_T_min 0.88
_exptl_absorpt_correction_type multi-scan
_exptl_absorpt_process_details
;
Krause, L., Herbst-Irmer, R., Sheldrick G.M. & Stalke D.,
J. Appl. Cryst. 48 (2015) 3-10
;
_exptl_crystal_colour 'clear green'
_exptl_crystal_density_diffrn 1.585
_exptl_crystal_density_method 'not measured'
_exptl_crystal_description block
_exptl_crystal_F_000 3132
_exptl_crystal_size_max 0.140
_exptl_crystal_size_mid 0.090
_exptl_crystal_size_min 0.060
_refine_diff_density_max 2.241
_refine_diff_density_min -1.327
_refine_ls_extinction_method none
_refine_ls_goodness_of_fit_ref 1.030
_refine_ls_hydrogen_treatment constr
_refine_ls_matrix_type full
_refine_ls_number_parameters 487
_refine_ls_number_reflns 8170
_refine_ls_number_restraints 360
_refine_ls_restrained_S_all 1.019
_refine_ls_R_factor_all 0.0346
_refine_ls_R_factor_gt 0.0298
_refine_ls_shift/su_max 0.002
_refine_ls_shift/su_mean 0.000
_refine_ls_structure_factor_coef Fsqd
_refine_ls_weighting_details 'w=1/[\s^2^(Fo^2^)+(0.0277P)^2^+20.3057P] where P=(Fo^2^+2Fc^2^)/3'
_refine_ls_weighting_scheme calc
_refine_ls_wR_factor_gt 0.0702
_refine_ls_wR_factor_ref 0.0735
_reflns_number_gt 7369
_reflns_number_total 8170
_reflns_threshold_expression 'I > 2\s(I)'
_cod_data_source_file d0nj06016j2.cif
_cod_data_source_block 033richy
_cod_depositor_comments
;
The following automatic conversions were performed:

data item '_exptl_absorpt_correction_type' value 'Multi-Scan' was
changed to 'multi-scan' in accordance with the
/home/data/users/saulius/crontab/automatic-downloads/rss-feeds/RSC/lib/dictionaries/cif_core.dic
dictionary named 'cif_core.dic' version 2.4.2 last updated on
2011-04-26.

Automatic conversion script
Id: cif_fix_values 7556 2019-12-06 15:28:31Z antanas 

 Adding full bibliography for 7060320--7060326.cif.
;
_cod_database_code 7060326

loop_
_space_group_symop_operation_xyz
'x, y, z'
'-x, y, -z+1/2'
'x+1/2, y+1/2, z'
'-x+1/2, y+1/2, -z+1/2'
'-x, -y, -z'
'x, -y, z-1/2'
'-x+1/2, -y+1/2, -z'
'x+1/2, -y+1/2, z-1/2'

loop_
_atom_site_type_symbol
_atom_site_label
_atom_site_fract_x
_atom_site_fract_y
_atom_site_fract_z
_atom_site_U_iso_or_equiv
_atom_site_adp_type
_atom_site_calc_flag
_atom_site_refinement_flags_adp
_atom_site_refinement_flags_occupancy
_atom_site_refinement_flags_posn
_atom_site_occupancy
_atom_site_disorder_assembly
_atom_site_disorder_group
Sn Sn1 0.77605(2) 0.52425(2) 0.88225(2) 0.02398(5) Uani d . . . 1 . .
Cu Cu1 0.5 0.5 0.5 0.02534(8) Uani d . P S 1 . .
F F4 0.49913(8) 0.79917(15) 0.35511(11) 0.0594(5) Uani d . . . 1 . .
F F5 0.50354(8) 0.90241(14) 0.44097(11) 0.0632(5) Uani d . . . 1 . .
F F6 0.42896(7) 0.85319(15) 0.36648(12) 0.0654(6) Uani d . . . 1 . .
O O1 0.46187(6) 0.57915(13) 0.55531(10) 0.0349(4) Uani d . . . 1 . .
O O2 0.48521(7) 0.64116(13) 0.42838(10) 0.0369(4) Uani d . . . 1 . .
N N1 0.75047(7) 0.60261(14) 0.74417(10) 0.0267(4) Uani d . . . 1 . .
N N2 0.56780(7) 0.56138(14) 0.56363(10) 0.0258(4) Uani d . . . 1 . .
C C1 0.83005(8) 0.46741(16) 0.83527(11) 0.0236(4) Uani d . . . 1 . .
C C2 0.82708(9) 0.49704(19) 0.76685(13) 0.0298(5) Uani d . . . 1 . .
C C3 0.86310(12) 0.4579(2) 0.73863(15) 0.0427(6) Uani d . . . 1 . .
H H3 0.860592 0.47815 0.69203 0.051 Uiso calc U . R 1 . .
C C4 0.90234(11) 0.3903(2) 0.77742(16) 0.0439(6) Uani d . . . 1 . .
H H4 0.926431 0.36361 0.75748 0.053 Uiso calc U . R 1 . .
C C5 0.90631(10) 0.36191(19) 0.84515(14) 0.0344(5) Uani d . . . 1 . .
H H5 0.933597 0.316424 0.872555 0.041 Uiso calc U . R 1 . .
C C6 0.87026(9) 0.39994(17) 0.87348(12) 0.0273(4) Uani d . . . 1 . .
H H6 0.873201 0.379249 0.920156 0.033 Uiso calc U . R 1 . .
C C7 0.78782(10) 0.57352(19) 0.72538(12) 0.0321(5) Uani d . . . 1 . .
H H7 0.790566 0.60194 0.683234 0.039 Uiso calc U . R 1 . .
C C8 0.71589(9) 0.68516(18) 0.70191(13) 0.0317(5) Uani d . . . 1 . .
H H8A 0.733192 0.720907 0.67269 0.038 Uiso calc U . R 1 . .
H H8AB 0.709772 0.737181 0.734415 0.038 Uiso calc U . R 1 . .
C C9 0.66381(9) 0.64102(16) 0.65356(12) 0.0269(4) Uani d . . . 1 . .
C C10 0.62845(9) 0.59800(17) 0.68107(12) 0.0283(5) Uani d . . . 1 . .
H H10 0.636644 0.595453 0.731194 0.034 Uiso calc U . R 1 . .
C C11 0.58122(9) 0.55895(17) 0.63479(12) 0.0276(4) Uani d . . . 1 . .
H H11 0.557381 0.529284 0.654074 0.033 Uiso calc U . R 1 . .
C C12 0.60172(9) 0.60330(17) 0.53687(12) 0.0278(4) Uani d . . . 1 . .
H H12 0.592357 0.605725 0.486526 0.033 Uiso calc U . R 1 . .
C C13 0.64982(9) 0.64311(17) 0.57987(12) 0.0280(4) Uani d . . . 1 . .
H H13 0.67311 0.67164 0.559215 0.034 Uiso calc U . R 1 . .
C C14 0.81443(9) 0.45761(18) 0.98748(12) 0.0282(4) Uani d . . . 1 . .
C C15 0.79818(10) 0.36540(19) 1.01010(13) 0.0327(5) Uani d . . . 1 . .
H H15 0.765268 0.335905 0.981991 0.039 Uiso calc U . R 1 . .
C C16 0.82931(10) 0.3153(2) 1.07331(14) 0.0362(5) Uani d . . . 1 . .
H H16 0.817316 0.253161 1.088015 0.043 Uiso calc U . R 1 . .
C C17 0.87740(11) 0.3569(2) 1.11397(14) 0.0384(6) Uani d . . . 1 . .
H H17 0.898976 0.321933 1.156031 0.046 Uiso calc U . R 1 . .
C C18 0.89453(10) 0.4488(2) 1.09418(13) 0.0335(5) Uani d . . . 1 . .
H H18 0.927387 0.477936 1.122897 0.04 Uiso calc U . R 1 . .
C C19 0.86308(10) 0.49850(19) 1.03160(13) 0.0313(5) Uani d . . . 1 . .
H H19 0.874926 0.561983 1.018364 0.038 Uiso calc U . R 1 . .
C C20 0.69960(9) 0.45560(17) 0.83980(12) 0.0269(4) Uani d . . . 1 . .
C C21 0.68619(9) 0.39109(17) 0.77985(13) 0.0301(5) Uani d . . . 1 . .
H H21 0.71164 0.375921 0.759187 0.036 Uiso calc U . R 1 . .
C C22 0.63599(10) 0.34878(19) 0.75003(14) 0.0359(5) Uani d . . . 1 . .
H H22 0.627543 0.303728 0.709935 0.043 Uiso calc U . R 1 . .
C C23 0.59832(10) 0.3726(2) 0.77906(15) 0.0393(6) Uani d . . . 1 . .
H H23 0.563824 0.345101 0.758084 0.047 Uiso calc U . R 1 . .
C C24 0.61076(10) 0.4360(2) 0.83814(15) 0.0375(6) Uani d . . . 1 . .
H H24 0.584933 0.452045 0.857964 0.045 Uiso calc U . R 1 . .
C C25 0.66124(9) 0.47667(19) 0.86875(14) 0.0327(5) Uani d . . . 1 . .
H H25 0.669748 0.519393 0.909994 0.039 Uiso calc U . R 1 . .
C C26 0.77653(8) 0.68833(16) 0.89829(11) 0.0240(4) Uani d . . . 1 . .
C C27 0.82098(10) 0.74703(19) 0.90698(16) 0.0384(6) Uani d . . . 1 . .
H H27 0.851302 0.713864 0.904311 0.046 Uiso calc U . R 1 . .
C C28 0.82199(11) 0.8535(2) 0.91952(18) 0.0469(7) Uani d . . . 1 . .
H H28 0.852644 0.892574 0.924447 0.056 Uiso calc U . R 1 . .
C C29 0.77876(11) 0.90259(19) 0.92485(14) 0.0376(6) Uani d . . . 1 . .
H H29 0.779718 0.975171 0.934371 0.045 Uiso calc U . R 1 . .
C C30 0.73419(12) 0.8459(2) 0.91632(17) 0.0434(6) Uani d . . . 1 . .
H H30 0.704127 0.87942 0.919568 0.052 Uiso calc U . R 1 . .
C C31 0.73313(10) 0.7393(2) 0.90288(16) 0.0395(6) Uani d . . . 1 . .
H H31 0.702074 0.700875 0.896754 0.047 Uiso calc U . R 1 . .
C C32 0.45909(8) 0.67707(19) 0.55750(14) 0.0331(5) Uani d U . D 1 . .
C C33 0.46678(9) 0.75110(19) 0.51246(14) 0.0347(5) Uani d . . . 1 . .
H H33 0.464709 0.822362 0.523831 0.042 Uiso calc U . R 1 . .
C C34 0.47749(9) 0.72746(18) 0.45068(14) 0.0340(5) Uani d . . . 1 . .
C C36 0.47803(11) 0.8211(2) 0.40321(17) 0.0424(6) Uani d . . . 1 . .
C C35 0.44452(10) 0.7162(2) 0.61981(16) 0.0415(6) Uani d U . D 1 . .
F F1A 0.39487(19) 0.6965(5) 0.6067(4) 0.0594(18) Uani d U P D 0.64 A 1
F F2A 0.4530(3) 0.8169(4) 0.6311(4) 0.0513(17) Uani d U P D 0.64 A 1
F F3A 0.4730(3) 0.6654(6) 0.6779(3) 0.068(2) Uani d U P D 0.64 A 1
F F4A 0.3925(4) 0.7425(12) 0.6008(11) 0.074(5) Uani d U P D 0.25 A 2
F F5A 0.4691(7) 0.8024(10) 0.6545(11) 0.066(5) Uani d U P D 0.25 A 2
F F6A 0.4505(6) 0.6541(14) 0.6767(8) 0.068(5) Uani d U P D 0.25 A 2
F F7A 0.4293(10) 0.8166(11) 0.6144(16) 0.057(6) Uani d U P D 0.11 A 3
F F8A 0.4877(7) 0.714(2) 0.6795(9) 0.057(6) Uani d U P D 0.11 A 3
F F9A 0.4080(8) 0.6650(19) 0.6348(14) 0.056(6) Uani d U P D 0.11 A 3

loop_
_atom_site_aniso_label
_atom_site_aniso_U_11
_atom_site_aniso_U_22
_atom_site_aniso_U_33
_atom_site_aniso_U_12
_atom_site_aniso_U_13
_atom_site_aniso_U_23
Sn1 0.02282(8) 0.01890(7) 0.02986(8) 0.00015(5) 0.00911(6) 0.00055(5)
Cu1 0.02096(17) 0.02032(17) 0.02841(19) 0.00117(13) 0.00136(14) 0.00048(14)
F4 0.0690(12) 0.0482(10) 0.0681(12) -0.0121(9) 0.0333(10) -0.0036(9)
F5 0.0803(14) 0.0392(9) 0.0737(13) -0.0297(9) 0.0323(11) -0.0126(9)
F6 0.0463(10) 0.0527(11) 0.0889(14) 0.0041(8) 0.0145(10) 0.0349(10)
O1 0.0277(8) 0.0245(8) 0.0434(10) 0.0007(6) 0.0021(7) -0.0006(7)
O2 0.0321(9) 0.0275(8) 0.0417(10) 0.0021(7) 0.0021(7) -0.0041(7)
N1 0.0237(8) 0.0229(9) 0.0264(9) -0.0050(7) 0.0008(7) 0.0007(7)
N2 0.0235(9) 0.0196(8) 0.0286(9) 0.0014(7) 0.0028(7) 0.0021(7)
C1 0.0231(10) 0.0198(9) 0.0262(10) -0.0022(8) 0.0068(8) -0.0031(8)
C2 0.0295(11) 0.0310(11) 0.0280(11) -0.0021(9) 0.0094(9) -0.0016(9)
C3 0.0474(15) 0.0522(16) 0.0329(13) 0.0030(13) 0.0198(12) -0.0002(12)
C4 0.0429(15) 0.0474(16) 0.0485(16) 0.0069(12) 0.0251(13) -0.0069(13)
C5 0.0296(11) 0.0299(12) 0.0424(14) 0.0040(9) 0.0117(10) -0.0059(10)
C6 0.0279(11) 0.0220(10) 0.0305(11) -0.0011(8) 0.0086(9) -0.0039(8)
C7 0.0355(12) 0.0345(12) 0.0235(10) -0.0053(10) 0.0074(9) 0.0021(9)
C8 0.0289(11) 0.0239(10) 0.0321(12) -0.0051(9) -0.0013(9) 0.0052(9)
C9 0.0258(10) 0.0166(9) 0.0305(11) 0.0000(8) 0.0008(9) 0.0036(8)
C10 0.0290(11) 0.0235(10) 0.0258(11) 0.0006(8) 0.0020(9) 0.0054(8)
C11 0.0266(10) 0.0224(10) 0.0301(11) 0.0013(8) 0.0057(9) 0.0062(8)
C12 0.0295(11) 0.0234(10) 0.0264(11) 0.0008(8) 0.0051(9) 0.0013(8)
C13 0.0284(11) 0.0215(10) 0.0317(11) -0.0018(8) 0.0079(9) 0.0031(8)
C14 0.0340(11) 0.0253(10) 0.0294(11) 0.0039(9) 0.0165(9) 0.0006(9)
C15 0.0339(12) 0.0274(11) 0.0376(13) -0.0010(9) 0.0137(10) -0.0020(9)
C16 0.0427(14) 0.0302(12) 0.0360(13) -0.0024(10) 0.0144(11) 0.0048(10)
C17 0.0429(14) 0.0356(13) 0.0350(13) 0.0056(11) 0.0122(11) 0.0070(10)
C18 0.0304(12) 0.0351(12) 0.0343(12) 0.0015(10) 0.0108(10) -0.0013(10)
C19 0.0330(12) 0.0291(11) 0.0339(12) 0.0008(9) 0.0145(10) 0.0023(9)
C20 0.0249(10) 0.0209(10) 0.0334(11) 0.0004(8) 0.0090(9) 0.0070(8)
C21 0.0294(11) 0.0210(10) 0.0373(12) 0.0020(8) 0.0090(10) 0.0056(9)
C22 0.0352(13) 0.0260(11) 0.0376(13) -0.0042(10) 0.0025(10) 0.0040(10)
C23 0.0261(11) 0.0365(13) 0.0470(15) -0.0070(10) 0.0032(10) 0.0157(11)
C24 0.0270(11) 0.0397(13) 0.0460(14) 0.0017(10) 0.0133(10) 0.0154(11)
C25 0.0285(11) 0.0286(11) 0.0387(13) 0.0003(9) 0.0096(10) 0.0064(10)
C26 0.0269(10) 0.0194(9) 0.0228(10) 0.0020(8) 0.0058(8) 0.0013(8)
C27 0.0271(12) 0.0277(12) 0.0599(17) 0.0004(9) 0.0149(11) -0.0014(11)
C28 0.0368(14) 0.0253(12) 0.071(2) -0.0064(10) 0.0104(13) -0.0037(12)
C29 0.0521(15) 0.0205(10) 0.0366(13) 0.0033(10) 0.0115(11) -0.0018(9)
C30 0.0498(16) 0.0266(12) 0.0634(18) 0.0117(11) 0.0320(14) 0.0030(12)
C31 0.0347(13) 0.0268(12) 0.0628(17) 0.0030(10) 0.0246(12) 0.0040(11)
C32 0.0180(10) 0.0282(11) 0.0438(13) 0.0014(8) -0.0001(9) -0.0043(10)
C33 0.0249(11) 0.0237(11) 0.0483(15) 0.0016(9) 0.0047(10) -0.0023(10)
C34 0.0194(10) 0.0257(11) 0.0461(14) -0.0012(8) -0.0011(9) -0.0003(10)
C36 0.0349(13) 0.0311(13) 0.0599(17) -0.0077(10) 0.0156(12) -0.0033(12)
C35 0.0352(13) 0.0330(12) 0.0515(15) -0.0010(10) 0.0102(11) -0.0004(11)
F1A 0.046(2) 0.075(5) 0.069(4) -0.020(2) 0.035(2) -0.012(3)
F2A 0.061(4) 0.0324(16) 0.071(5) -0.0033(18) 0.037(4) -0.0155(18)
F3A 0.086(5) 0.072(5) 0.0375(18) 0.033(4) 0.012(3) -0.002(2)
F4A 0.030(4) 0.124(14) 0.074(7) 0.009(6) 0.026(4) 0.024(10)
F5A 0.064(9) 0.051(7) 0.103(14) -0.024(7) 0.053(8) -0.039(7)
F6A 0.104(13) 0.042(5) 0.048(5) 0.003(8) 0.015(7) 0.001(4)
F7A 0.091(18) 0.034(6) 0.052(12) 0.001(8) 0.034(13) -0.011(7)
F8A 0.047(7) 0.094(18) 0.029(6) -0.015(9) 0.012(5) 0.004(9)
F9A 0.054(10) 0.050(11) 0.075(16) -0.014(9) 0.035(10) -0.008(10)

loop_
_atom_type_symbol
_atom_type_description
_atom_type_scat_dispersion_real
_atom_type_scat_dispersion_imag
_atom_type_scat_source
C C 0.0033 0.0016 'International Tables Vol C Tables 4.2.6.8 and 6.1.1.4'
H H 0.0000 0.0000 'International Tables Vol C Tables 4.2.6.8 and 6.1.1.4'
Cu Cu 0.3201 1.2651 'International Tables Vol C Tables 4.2.6.8 and 6.1.1.4'
F F 0.0171 0.0103 'International Tables Vol C Tables 4.2.6.8 and 6.1.1.4'
N N 0.0061 0.0033 'International Tables Vol C Tables 4.2.6.8 and 6.1.1.4'
O O 0.0106 0.0060 'International Tables Vol C Tables 4.2.6.8 and 6.1.1.4'
Sn Sn -0.6537 1.4246 'International Tables Vol C Tables 4.2.6.8 and 6.1.1.4'

loop_
_geom_angle_atom_site_label_1
_geom_angle_atom_site_label_2
_geom_angle_atom_site_label_3
_geom_angle_site_symmetry_1
_geom_angle_site_symmetry_3
_geom_angle
_geom_angle_publ_flag
C26 Sn1 C20 . . 114.81(8) ?
C26 Sn1 C1 . . 115.80(8) ?
C20 Sn1 C1 . . 114.29(8) ?
C26 Sn1 C14 . . 105.58(8) ?
C20 Sn1 C14 . . 106.46(9) ?
C1 Sn1 C14 . . 97.38(8) ?
N2 Cu1 N2 5_666 . 180.00(15) ?
N2 Cu1 O1 5_666 5_666 89.56(7) ?
N2 Cu1 O1 . 5_666 90.44(7) ?
N2 Cu1 O1 5_666 . 90.44(7) ?
N2 Cu1 O1 . . 89.56(7) ?
O1 Cu1 O1 5_666 . 180.00(7) ?
N2 Cu1 O2 5_666 . 89.92(7) ?
N2 Cu1 O2 . . 90.08(7) ?
O1 Cu1 O2 5_666 . 93.50(7) ?
O1 Cu1 O2 . . 86.50(7) ?
N2 Cu1 O2 5_666 5_666 90.08(7) ?
N2 Cu1 O2 . 5_666 89.92(7) ?
O1 Cu1 O2 5_666 5_666 86.50(7) ?
O1 Cu1 O2 . 5_666 93.50(7) ?
O2 Cu1 O2 . 5_666 180.0 ?
C32 O1 Cu1 . . 124.24(18) ?
C34 O2 Cu1 . . 120.06(17) ?
C7 N1 C8 . . 117.4(2) ?
C12 N2 C11 . . 118.37(19) ?
C12 N2 Cu1 . . 121.19(15) ?
C11 N2 Cu1 . . 120.42(15) ?
C6 C1 C2 . . 117.7(2) ?
C6 C1 Sn1 . . 119.99(16) ?
C2 C1 Sn1 . . 122.34(16) ?
C3 C2 C1 . . 120.2(2) ?
C3 C2 C7 . . 119.1(2) ?
C1 C2 C7 . . 120.6(2) ?
C4 C3 C2 . . 121.0(2) ?
C4 C3 H3 . . 119.5 ?
C2 C3 H3 . . 119.5 ?
C5 C4 C3 . . 119.5(2) ?
C5 C4 H4 . . 120.2 ?
C3 C4 H4 . . 120.2 ?
C4 C5 C6 . . 119.9(2) ?
C4 C5 H5 . . 120.1 ?
C6 C5 H5 . . 120.1 ?
C1 C6 C5 . . 121.8(2) ?
C1 C6 H6 . . 119.1 ?
C5 C6 H6 . . 119.1 ?
N1 C7 C2 . . 122.0(2) ?
N1 C7 H7 . . 119.0 ?
C2 C7 H7 . . 119.0 ?
N1 C8 C9 . . 111.04(18) ?
N1 C8 H8A . . 109.4 ?
C9 C8 H8A . . 109.4 ?
N1 C8 H8AB . . 109.4 ?
C9 C8 H8AB . . 109.4 ?
H8A C8 H8AB . . 108.0 ?
C13 C9 C10 . . 118.0(2) ?
C13 C9 C8 . . 120.6(2) ?
C10 C9 C8 . . 121.4(2) ?
C11 C10 C9 . . 119.3(2) ?
C11 C10 H10 . . 120.3 ?
C9 C10 H10 . . 120.3 ?
N2 C11 C10 . . 122.5(2) ?
N2 C11 H11 . . 118.8 ?
C10 C11 H11 . . 118.8 ?
N2 C12 C13 . . 122.4(2) ?
N2 C12 H12 . . 118.8 ?
C13 C12 H12 . . 118.8 ?
C12 C13 C9 . . 119.4(2) ?
C12 C13 H13 . . 120.3 ?
C9 C13 H13 . . 120.3 ?
C15 C14 C19 . . 116.8(2) ?
C15 C14 Sn1 . . 123.63(18) ?
C19 C14 Sn1 . . 118.72(17) ?
C14 C15 C16 . . 121.6(2) ?
C14 C15 H15 . . 119.2 ?
C16 C15 H15 . . 119.2 ?
C17 C16 C15 . . 119.6(2) ?
C17 C16 H16 . . 120.2 ?
C15 C16 H16 . . 120.2 ?
C16 C17 C18 . . 120.7(2) ?
C16 C17 H17 . . 119.7 ?
C18 C17 H17 . . 119.7 ?
C17 C18 C19 . . 119.3(2) ?
C17 C18 H18 . . 120.4 ?
C19 C18 H18 . . 120.4 ?
C18 C19 C14 . . 122.1(2) ?
C18 C19 H19 . . 119.0 ?
C14 C19 H19 . . 119.0 ?
C25 C20 C21 . . 118.2(2) ?
C25 C20 Sn1 . . 121.68(18) ?
C21 C20 Sn1 . . 120.08(17) ?
C22 C21 C20 . . 120.8(2) ?
C22 C21 H21 . . 119.6 ?
C20 C21 H21 . . 119.6 ?
C23 C22 C21 . . 119.8(2) ?
C23 C22 H22 . . 120.1 ?
C21 C22 H22 . . 120.1 ?
C24 C23 C22 . . 120.3(2) ?
C24 C23 H23 . . 119.9 ?
C22 C23 H23 . . 119.9 ?
C23 C24 C25 . . 119.9(2) ?
C23 C24 H24 . . 120.1 ?
C25 C24 H24 . . 120.1 ?
C24 C25 C20 . . 121.0(2) ?
C24 C25 H25 . . 119.5 ?
C20 C25 H25 . . 119.5 ?
C27 C26 C31 . . 117.8(2) ?
C27 C26 Sn1 . . 120.94(17) ?
C31 C26 Sn1 . . 121.24(17) ?
C26 C27 C28 . . 121.2(2) ?
C26 C27 H27 . . 119.4 ?
C28 C27 H27 . . 119.4 ?
C29 C28 C27 . . 120.3(3) ?
C29 C28 H28 . . 119.9 ?
C27 C28 H28 . . 119.9 ?
C30 C29 C28 . . 119.6(2) ?
C30 C29 H29 . . 120.2 ?
C28 C29 H29 . . 120.2 ?
C29 C30 C31 . . 120.0(2) ?
C29 C30 H30 . . 120.0 ?
C31 C30 H30 . . 120.0 ?
C26 C31 C30 . . 121.2(2) ?
C26 C31 H31 . . 119.4 ?
C30 C31 H31 . . 119.4 ?
O1 C32 C33 . . 129.7(3) ?
O1 C32 C35 . . 113.1(2) ?
C33 C32 C35 . . 117.2(2) ?
C32 C33 C34 . . 124.0(2) ?
C32 C33 H33 . . 118.0 ?
C34 C33 H33 . . 118.0 ?
O2 C34 C33 . . 128.9(2) ?
O2 C34 C36 . . 115.7(2) ?
C33 C34 C36 . . 115.5(2) ?
F4 C36 F5 . . 107.9(2) ?
F4 C36 F6 . . 106.1(3) ?
F5 C36 F6 . . 106.6(2) ?
F4 C36 C34 . . 113.0(2) ?
F5 C36 C34 . . 112.4(2) ?
F6 C36 C34 . . 110.5(2) ?
F1A C35 F3A . . 108.6(4) ?
F1A C35 F2A . . 109.2(4) ?
F3A C35 F2A . . 108.8(5) ?
F9A C35 F8A . . 106.1(13) ?
F9A C35 F7A . . 105.0(14) ?
F8A C35 F7A . . 103.7(14) ?
F5A C35 F6A . . 99.3(11) ?
F5A C35 F4A . . 102.3(10) ?
F6A C35 F4A . . 100.1(9) ?
F1A C35 C32 . . 109.2(4) ?
F9A C35 C32 . . 117.8(13) ?
F3A C35 C32 . . 108.5(4) ?
F2A C35 C32 . . 112.5(5) ?
F8A C35 C32 . . 108.6(11) ?
F7A C35 C32 . . 114.4(14) ?
F5A C35 C32 . . 117.6(10) ?
F6A C35 C32 . . 120.7(9) ?
F4A C35 C32 . . 113.7(9) ?

loop_
_geom_bond_atom_site_label_1
_geom_bond_atom_site_label_2
_geom_bond_site_symmetry_2
_geom_bond_distance
_geom_bond_publ_flag
Sn1 C26 . 2.131(2) ?
Sn1 C20 . 2.139(2) ?
Sn1 C1 . 2.147(2) ?
Sn1 C14 . 2.167(2) ?
Cu1 N2 5_666 1.9924(18) ?
Cu1 N2 . 1.9924(18) ?
Cu1 O1 5_666 2.0475(18) ?
Cu1 O1 . 2.0476(18) ?
Cu1 O2 . 2.2584(18) ?
Cu1 O2 5_666 2.2585(18) ?
F4 C36 . 1.323(3) ?
F5 C36 . 1.330(3) ?
F6 C36 . 1.339(3) ?
O1 C32 . 1.262(3) ?
O2 C34 . 1.242(3) ?
N1 C7 . 1.266(3) ?
N1 C8 . 1.468(3) ?
N2 C12 . 1.341(3) ?
N2 C11 . 1.342(3) ?
C1 C6 . 1.391(3) ?
C1 C2 . 1.401(3) ?
C2 C3 . 1.395(4) ?
C2 C7 . 1.470(3) ?
C3 C4 . 1.380(4) ?
C3 H3 . 0.95 ?
C4 C5 . 1.375(4) ?
C4 H4 . 0.95 ?
C5 C6 . 1.392(3) ?
C5 H5 . 0.95 ?
C6 H6 . 0.95 ?
C7 H7 . 0.95 ?
C8 C9 . 1.512(3) ?
C8 H8A . 0.99 ?
C8 H8AB . 0.99 ?
C9 C13 . 1.389(3) ?
C9 C10 . 1.390(3) ?
C10 C11 . 1.382(3) ?
C10 H10 . 0.95 ?
C11 H11 . 0.95 ?
C12 C13 . 1.383(3) ?
C12 H12 . 0.95 ?
C13 H13 . 0.95 ?
C14 C15 . 1.397(3) ?
C14 C19 . 1.405(3) ?
C15 C16 . 1.403(3) ?
C15 H15 . 0.95 ?
C16 C17 . 1.378(4) ?
C16 H16 . 0.95 ?
C17 C18 . 1.381(4) ?
C17 H17 . 0.95 ?
C18 C19 . 1.394(3) ?
C18 H18 . 0.95 ?
C19 H19 . 0.95 ?
C20 C25 . 1.397(3) ?
C20 C21 . 1.397(3) ?
C21 C22 . 1.392(3) ?
C21 H21 . 0.95 ?
C22 C23 . 1.389(4) ?
C22 H22 . 0.95 ?
C23 C24 . 1.377(4) ?
C23 H23 . 0.95 ?
C24 C25 . 1.392(3) ?
C24 H24 . 0.95 ?
C25 H25 . 0.95 ?
C26 C27 . 1.385(3) ?
C26 C31 . 1.386(3) ?
C27 C28 . 1.389(4) ?
C27 H27 . 0.95 ?
C28 C29 . 1.377(4) ?
C28 H28 . 0.95 ?
C29 C30 . 1.374(4) ?
C29 H29 . 0.95 ?
C30 C31 . 1.394(4) ?
C30 H30 . 0.95 ?
C31 H31 . 0.95 ?
C32 C33 . 1.380(4) ?
C32 C35 . 1.530(4) ?
C33 C34 . 1.408(4) ?
C33 H33 . 0.95 ?
C34 C36 . 1.539(4) ?
C35 F1A . 1.309(5) ?
C35 F9A . 1.317(12) ?
C35 F3A . 1.317(5) ?
C35 F2A . 1.319(6) ?
C35 F8A . 1.344(12) ?
C35 F7A . 1.346(13) ?
C35 F5A . 1.351(11) ?
C35 F6A . 1.355(11) ?
C35 F4A . 1.373(10) ?

loop_
_geom_torsion_atom_site_label_1
_geom_torsion_atom_site_label_2
_geom_torsion_atom_site_label_3
_geom_torsion_atom_site_label_4
_geom_torsion_site_symmetry_1
_geom_torsion_site_symmetry_2
_geom_torsion_site_symmetry_3
_geom_torsion_site_symmetry_4
_geom_torsion
_geom_torsion_publ_flag
C6 C1 C2 C3 . . . . 1.0(3) ?
Sn1 C1 C2 C3 . . . . -179.99(19) ?
C6 C1 C2 C7 . . . . -175.9(2) ?
Sn1 C1 C2 C7 . . . . 3.1(3) ?
C1 C2 C3 C4 . . . . -0.4(4) ?
C7 C2 C3 C4 . . . . 176.5(3) ?
C2 C3 C4 C5 . . . . -0.7(4) ?
C3 C4 C5 C6 . . . . 1.2(4) ?
C2 C1 C6 C5 . . . . -0.5(3) ?
Sn1 C1 C6 C5 . . . . -179.53(17) ?
C4 C5 C6 C1 . . . . -0.6(4) ?
C8 N1 C7 C2 . . . . 175.4(2) ?
C3 C2 C7 N1 . . . . 171.6(2) ?
C1 C2 C7 N1 . . . . -11.4(4) ?
C7 N1 C8 C9 . . . . 104.3(2) ?
N1 C8 C9 C13 . . . . -113.4(2) ?
N1 C8 C9 C10 . . . . 67.1(3) ?
C13 C9 C10 C11 . . . . 0.2(3) ?
C8 C9 C10 C11 . . . . 179.8(2) ?
C12 N2 C11 C10 . . . . 0.1(3) ?
Cu1 N2 C11 C10 . . . . 178.22(17) ?
C9 C10 C11 N2 . . . . -0.4(3) ?
C11 N2 C12 C13 . . . . 0.5(3) ?
Cu1 N2 C12 C13 . . . . -177.68(17) ?
N2 C12 C13 C9 . . . . -0.6(3) ?
C10 C9 C13 C12 . . . . 0.3(3) ?
C8 C9 C13 C12 . . . . -179.3(2) ?
C19 C14 C15 C16 . . . . -0.9(3) ?
Sn1 C14 C15 C16 . . . . 168.42(19) ?
C14 C15 C16 C17 . . . . -0.8(4) ?
C15 C16 C17 C18 . . . . 1.9(4) ?
C16 C17 C18 C19 . . . . -1.3(4) ?
C17 C18 C19 C14 . . . . -0.4(4) ?
C15 C14 C19 C18 . . . . 1.5(3) ?
Sn1 C14 C19 C18 . . . . -168.36(18) ?
C25 C20 C21 C22 . . . . -0.2(3) ?
Sn1 C20 C21 C22 . . . . -177.70(17) ?
C20 C21 C22 C23 . . . . 1.5(3) ?
C21 C22 C23 C24 . . . . -1.4(4) ?
C22 C23 C24 C25 . . . . 0.2(4) ?
C23 C24 C25 C20 . . . . 1.1(4) ?
C21 C20 C25 C24 . . . . -1.1(3) ?
Sn1 C20 C25 C24 . . . . 176.39(18) ?
C31 C26 C27 C28 . . . . -0.3(4) ?
Sn1 C26 C27 C28 . . . . -178.1(2) ?
C26 C27 C28 C29 . . . . 1.2(5) ?
C27 C28 C29 C30 . . . . -1.2(5) ?
C28 C29 C30 C31 . . . . 0.5(4) ?
C27 C26 C31 C30 . . . . -0.5(4) ?
Sn1 C26 C31 C30 . . . . 177.3(2) ?
C29 C30 C31 C26 . . . . 0.4(5) ?
Cu1 O1 C32 C33 . . . . 19.0(3) ?
Cu1 O1 C32 C35 . . . . -161.47(15) ?
O1 C32 C33 C34 . . . . 3.1(4) ?
C35 C32 C33 C34 . . . . -176.4(2) ?
Cu1 O2 C34 C33 . . . . -12.9(3) ?
Cu1 O2 C34 C36 . . . . 169.14(15) ?
C32 C33 C34 O2 . . . . -5.1(4) ?
C32 C33 C34 C36 . . . . 172.8(2) ?
O2 C34 C36 F4 . . . . -15.6(3) ?
C33 C34 C36 F4 . . . . 166.2(2) ?
O2 C34 C36 F5 . . . . -138.0(2) ?
C33 C34 C36 F5 . . . . 43.8(3) ?
O2 C34 C36 F6 . . . . 103.1(3) ?
C33 C34 C36 F6 . . . . -75.2(3) ?
O1 C32 C35 F1A . . . . -72.7(4) ?
C33 C32 C35 F1A . . . . 106.8(4) ?
O1 C32 C35 F9A . . . . -41.1(13) ?
C33 C32 C35 F9A . . . . 138.4(13) ?
O1 C32 C35 F3A . . . . 45.5(5) ?
C33 C32 C35 F3A . . . . -135.0(4) ?
O1 C32 C35 F2A . . . . 165.9(3) ?
C33 C32 C35 F2A . . . . -14.5(4) ?
O1 C32 C35 F8A . . . . 79.5(11) ?
C33 C32 C35 F8A . . . . -101.0(11) ?
O1 C32 C35 F7A . . . . -165.3(12) ?
C33 C32 C35 F7A . . . . 14.3(12) ?
O1 C32 C35 F5A . . . . 140.4(8) ?
C33 C32 C35 F5A . . . . -40.0(9) ?
O1 C32 C35 F6A . . . . 18.9(9) ?
C33 C32 C35 F6A . . . . -161.5(9) ?
O1 C32 C35 F4A . . . . -100.0(7) ?
C33 C32 C35 F4A . . . . 79.5(7) ?
